data_1511499
loop_
_publ_author_name
'Bannova, I.I.'
'Bubnova, R.S.'
'Filatov, S.K.'
'Krizhizhanovskaya, M.G.'

_publ_section_title
;
 The crystal structure of Rb2 B4 O7
;
_journal_name_full Kristallografiya
_journal_page_first 264
_journal_page_last 269
_journal_volume 42
_journal_year 1997
_chemical_formula_sum 'B4 O7 Rb2'
_chemical_name_systematic 'Rb2 (B4 O7)'
_space_group_IT_number 2
_symmetry_space_group_name_Hall '-P 1'
_symmetry_space_group_name_H-M 'P -1'
_cell_angle_alpha 103.4
_cell_angle_beta 101.4
_cell_angle_gamma 89.1
_cell_formula_units_Z 4
_cell_length_a 9.86
_cell_length_b 10.653
_cell_length_c 6.649
_cell_volume 665.653
_citation_journal_id_ASTM KRISAJ
_cod_data_source_file boron4-x_129.cif
_cod_data_source_block B4O7Rb2
_cod_original_cell_volume 665.6528
_cod_database_code 1511499

loop_
_symmetry_equiv_pos_as_xyz
x,y,z
-x,-y,-z

loop_
_atom_site_label
_atom_site_type_symbol
_atom_site_fract_x
_atom_site_fract_y
_atom_site_fract_z
_atom_site_occupancy
_atom_site_U_iso_or_equiv
Rb3 Rb+1 0.3798 0.4926 0.7575 1 0.0
O13 O-2 0.67 0.39 0.843 1 0.0
O2 O-2 0.1 0.135 0.793 1 0.0
B5 B+3 0.087 0.266 0.796 1 0.0
O1 O-2 0.788 0.024 0.024 1 0.0
B6 B+3 0.42 0.2 0.873 1 0.0
B7 B+3 0.791 0.149 0.15 1 0.0
B8 B+3 0.708 0.446 0.697 1 0.0
O9 O-2 0.842 0.168 0.36 1 0.0
O12 O-2 0.763 0.379 0.531 1 0.0
O3 O-2 0.342 0.099 0.814 1 0.0
O10 O-2 0.774 0.195 0.689 1 0.0
Rb2 Rb+1 0.5168 0.1234 0.3312 1 0.0
O8 O-2 0.983 0.308 0.668 1 0.0
Rb1 Rb+1 0.1231 0.05 0.3597 1 0.0
O14 O-2 0.753 0.247 0.061 1 0.0
O6 O-2 0.306 0.423 0.292 1 0.0
B4 B+3 0.69 0.25 0.837 1 0.0
O7 O-2 0.422 0.311 0.014 1 0.0
Rb4 Rb+1 0.9869 0.408 0.2357 1 0.0
O11 O-2 0.552 0.18 0.777 1 0.0
O5 O-2 0.181 0.357 0.932 1 0.0
B1 B+3 0.227 0.105 0.934 1 0.0
O4 O-2 0.256 0.197 0.132 1 0.0
B2 B+3 0.292 0.323 0.097 1 0.0
B3 B+3 0.837 0.26 0.567 1 0.0
